data_4114225
loop_
_publ_author_name
'Michele Suman'
'Micol Freddi'
'Chiara Massera'
'Franco Ugozzoli'
'Enrico Dalcanale'

_publ_section_title
;
 Rational Design of Cavitand Receptors for Mass Sensors
;
_journal_name_full 'Journal of the American Chemical Society'
_journal_page_first 12068
_journal_page_last 12069
_journal_paper_doi 10.1021/ja0355271
_journal_volume 125
_journal_year 2003
_chemical_formula_sum 'C53 H54 Cl2 O12 P2'
_chemical_formula_weight 1015.80
_chemical_name_systematic
; 
 ? 
;
_space_group_IT_number 36
_symmetry_cell_setting orthorhombic
_symmetry_space_group_name_Hall 'C 2c -2'
_symmetry_space_group_name_H-M 'C m c 21'
_atom_sites_solution_hydrogens geom
_atom_sites_solution_primary direct
_atom_sites_solution_secondary difmap
_audit_creation_method SHELXL-97
_cell_angle_alpha 90.000(5)
_cell_angle_beta 90.000(5)
_cell_angle_gamma 90.000(5)
_cell_formula_units_Z 4
_cell_length_a 19.827(5)
_cell_length_b 12.558(5)
_cell_length_c 21.186(5)
_cell_measurement_temperature 293(2)
_cell_volume 5275(3)
_computing_data_reduction 'SAINT and SADABS'
_computing_molecular_graphics 'DS Viewer-PRO'
_computing_structure_refinement 'SHELXL-97 (Sheldrick, 1997)'
_computing_structure_solution 'SHELXS-97 (Sheldrick, 1990)'
_diffrn_ambient_temperature 293(2)
_diffrn_measured_fraction_theta_full 0.946
_diffrn_measured_fraction_theta_max 0.946
_diffrn_measurement_device_type 'CCD diffractometer'
_diffrn_radiation_monochromator graphite
_diffrn_radiation_source 'fine-focus sealed tube'
_diffrn_radiation_type MoK\a
_diffrn_radiation_wavelength 0.71073
_diffrn_reflns_av_R_equivalents 0.0319
_diffrn_reflns_av_sigmaI/netI 0.0355
_diffrn_reflns_limit_h_max 26
_diffrn_reflns_limit_h_min -26
_diffrn_reflns_limit_k_max 16
_diffrn_reflns_limit_k_min -16
_diffrn_reflns_limit_l_max 26
_diffrn_reflns_limit_l_min -27
_diffrn_reflns_number 23914
_diffrn_reflns_theta_full 28.19
_diffrn_reflns_theta_max 28.19
_diffrn_reflns_theta_min 1.92
_diffrn_standards_decay_% 1
_exptl_absorpt_coefficient_mu 0.243
_exptl_absorpt_correction_type 'Data corrected with SAINT and SADABS'
_exptl_absorpt_process_details 'Data corrected with SAINT and SADABS'
_exptl_crystal_colour colorless
_exptl_crystal_density_diffrn 1.279
_exptl_crystal_description 'othoghonal prism'
_exptl_crystal_F_000 2128
_exptl_crystal_size_max 0.5
_exptl_crystal_size_mid 0.4
_exptl_crystal_size_min 0.3
_refine_diff_density_max 0.611
_refine_diff_density_min -0.317
_refine_diff_density_rms 0.068
_refine_ls_abs_structure_details 'Flack H D (1983), Acta Cryst. A39, 876-881'
_refine_ls_abs_structure_Flack 0.12(10)
_refine_ls_extinction_method none
_refine_ls_goodness_of_fit_ref 0.947
_refine_ls_hydrogen_treatment mixed
_refine_ls_matrix_type full
_refine_ls_number_parameters 336
_refine_ls_number_reflns 6085
_refine_ls_number_restraints 1
_refine_ls_restrained_S_all 0.947
_refine_ls_R_factor_all 0.0730
_refine_ls_R_factor_gt 0.0532
_refine_ls_shift/su_max 0.200
_refine_ls_shift/su_mean 0.007
_refine_ls_structure_factor_coef Fsqd
_refine_ls_weighting_details 'calc w=1/[\s^2^(Fo^2^)+(0.1000P)^2^+0.0000P] where P=(Fo^2^+2Fc^2^)/3'
_refine_ls_weighting_scheme calc
_refine_ls_wR_factor_gt 0.1351
_refine_ls_wR_factor_ref 0.1442
_reflns_number_gt 4485
_reflns_number_total 6085
_reflns_threshold_expression >2sigma(I)
_cod_data_source_file ja0355271si20030410_120512.cif
_cod_data_source_block ab
_cod_database_code 4114225

loop_
_symmetry_equiv_pos_as_xyz
'x, y, z'
'-x, -y, z+1/2'
'-x, y, z'
'x, -y, z+1/2'
'x+1/2, y+1/2, z'
'-x+1/2, -y+1/2, z+1/2'
'-x+1/2, y+1/2, z'
'x+1/2, -y+1/2, z+1/2'

loop_
_atom_site_label
_atom_site_type_symbol
_atom_site_fract_x
_atom_site_fract_y
_atom_site_fract_z
_atom_site_U_iso_or_equiv
_atom_site_adp_type
_atom_site_occupancy
_atom_site_symmetry_multiplicity
_atom_site_calc_flag
_atom_site_refinement_flags
_atom_site_disorder_assembly
_atom_site_disorder_group
P1 P -0.16481(4) -0.03437(6) -0.33391(4) 0.04345(18) Uani 1 1 d . . .
O1A O -0.21119(9) -0.04878(17) -0.27325(10) 0.0458(5) Uani 1 1 d . . .
O2A O -0.20566(10) -0.37169(16) -0.15667(11) 0.0502(5) Uani 1 1 d . . .
O3A O -0.12604(12) -0.12865(18) -0.35014(11) 0.0589(6) Uani 1 1 d . . .
C1A C -0.13311(13) -0.1094(2) -0.12041(14) 0.0391(6) Uani 1 1 d . . .
H1A H -0.1081 -0.0759 -0.0890 0.084(4) Uiso 1 1 calc R . .
C2A C -0.15016(13) -0.2159(2) -0.11181(14) 0.0382(6) Uani 1 1 d . . .
C3A C -0.18648(13) -0.2649(2) -0.16043(14) 0.0417(6) Uani 1 1 d . . .
C4A C -0.20606(14) -0.2096(2) -0.21357(15) 0.0445(6) Uani 1 1 d . . .
H4A H -0.2310 -0.2429 -0.2451 0.084(4) Uiso 1 1 calc R . .
C5A C -0.18802(13) -0.1039(2) -0.21916(13) 0.0400(6) Uani 1 1 d . . .
C6A C -0.15131(12) -0.0501(2) -0.17334(13) 0.0357(6) Uani 1 1 d . . .
C7A C -0.12879(12) 0.0646(2) -0.18388(13) 0.0351(5) Uani 1 1 d . . .
H7A H -0.1620 0.0972 -0.2121 0.030(5) Uiso 1 1 calc R . .
C8A C -0.12817(14) 0.1316(2) -0.12331(14) 0.0438(6) Uani 1 1 d . . .
H8A1 H -0.1712 0.1242 -0.1020 0.051(4) Uiso 1 1 calc R . .
H8A2 H -0.0934 0.1050 -0.0952 0.051(4) Uiso 1 1 calc R . .
C9A C -0.11528(19) 0.2482(3) -0.1369(2) 0.0673(10) Uani 1 1 d . . .
H9A1 H -0.0722 0.2560 -0.1571 0.098(7) Uiso 1 1 calc R . .
H9A2 H -0.1154 0.2875 -0.0980 0.098(7) Uiso 1 1 calc R . .
H9A3 H -0.1500 0.2751 -0.1641 0.098(7) Uiso 1 1 calc R . .
O2B O -0.12022(9) 0.06858(16) -0.31969(9) 0.0442(5) Uani 1 1 d . . .
C1B C 0.0000 0.0635(3) -0.18825(18) 0.0320(7) Uani 1 2 d S . .
H1B H 0.0000 0.0612 -0.1444 0.084(4) Uiso 1 2 calc SR . .
C2B C -0.06168(12) 0.06507(19) -0.21897(13) 0.0347(6) Uani 1 1 d . . .
C3B C -0.05969(13) 0.0637(2) -0.28492(13) 0.0369(6) Uani 1 1 d . . .
C4B C 0.0000 0.0641(3) -0.31775(19) 0.0428(9) Uani 1 2 d S . .
H4B H 0.0000 0.0646 -0.3616 0.084(4) Uiso 1 2 calc SR . .
O1C O -0.11969(10) -0.48436(15) -0.11719(11) 0.0468(5) Uani 1 1 d . . .
C1C C 0.0000 -0.2868(3) -0.05579(18) 0.0358(8) Uani 1 2 d S . .
H1C H 0.0000 -0.2213 -0.0353 0.084(4) Uiso 1 2 calc SR . .
C2C C -0.06167(13) -0.3335(2) -0.07045(12) 0.0360(6) Uani 1 1 d . . .
C3C C -0.06047(13) -0.4302(2) -0.10266(14) 0.0407(6) Uani 1 1 d . . .
C4C C 0.0000 -0.4796(3) -0.1183(2) 0.0453(9) Uani 1 2 d S . .
H4C H 0.0000 -0.5448 -0.1390 0.084(4) Uiso 1 2 calc SR . .
C7C C -0.12828(13) -0.2802(2) -0.05477(14) 0.0389(6) Uani 1 1 d . . .
H7C H -0.1615 -0.3373 -0.0496 0.030(5) Uiso 1 1 calc R . .
C8C C -0.12789(16) -0.2167(3) 0.00749(15) 0.0496(7) Uani 1 1 d . . .
H8C1 H -0.0939 -0.1614 0.0050 0.051(4) Uiso 1 1 calc R . .
H8C2 H -0.1714 -0.1825 0.0130 0.051(4) Uiso 1 1 calc R . .
C9C C -0.1135(2) -0.2868(3) 0.06468(17) 0.0677(10) Uani 1 1 d . . .
H9C1 H -0.1452 -0.3446 0.0658 0.098(7) Uiso 1 1 calc R . .
H9C2 H -0.1177 -0.2452 0.1025 0.098(7) Uiso 1 1 calc R . .
H9C3 H -0.0685 -0.3147 0.0618 0.098(7) Uiso 1 1 calc R . .
C10C C -0.15526(16) -0.4483(3) -0.17086(16) 0.0495(7) Uani 1 1 d . . .
H10A H -0.1763 -0.5088 -0.1914 0.051(4) Uiso 1 1 calc R . .
H10B H -0.1234 -0.4174 -0.2004 0.051(4) Uiso 1 1 calc R . .
C1D C -0.22294(15) 0.0131(3) -0.39094(15) 0.0488(7) Uani 1 1 d . . .
C2D C -0.21935(18) -0.0248(3) -0.45209(17) 0.0573(8) Uani 1 1 d . . .
H2D H -0.1869 -0.0751 -0.4628 0.084(4) Uiso 1 1 calc R . .
C3D C -0.26379(19) 0.0120(3) -0.49717(19) 0.0653(9) Uani 1 1 d . . .
H3D H -0.2611 -0.0134 -0.5383 0.084(4) Uiso 1 1 calc R . .
C4D C -0.3112(2) 0.0846(4) -0.4818(2) 0.0788(12) Uani 1 1 d . . .
H4D H -0.3414 0.1079 -0.5123 0.084(4) Uiso 1 1 calc R . .
C5D C -0.3151(3) 0.1244(4) -0.4216(2) 0.0983(17) Uani 1 1 d . . .
H5D H -0.3476 0.1749 -0.4113 0.084(4) Uiso 1 1 calc R . .
C6D C -0.2700(2) 0.0882(4) -0.37609(19) 0.0802(13) Uani 1 1 d . . .
H6D H -0.2719 0.1154 -0.3353 0.084(4) Uiso 1 1 calc R . .
Cl1R Cl 0.0000 -0.0459(2) -0.48537(10) 0.1259(8) Uani 1 2 d S . .
Cl2R Cl 0.0000 -0.2801(3) -0.49075(16) 0.1589(11) Uani 1 2 d S . .
C1R C 0.0000 -0.1685(7) -0.4417(4) 0.109(3) Uani 1 2 d S . .
H1R1 H 0.0395 -0.1707 -0.4148 0.16(3) Uiso 0.50 1 calc PR . .
H1R2 H -0.0395 -0.1707 -0.4148 0.16(3) Uiso 0.50 1 calc PR . .
C1S C -0.001(3) -0.2345(6) -0.2412(4) 0.090(2) Uiso 1 2 d S A -2
H1S1 H 0.0404 -0.2731 -0.2434 0.13(2) Uiso 0.50 1 calc PR A -2
H1S2 H -0.0170 -0.2332 -0.1983 0.13(2) Uiso 0.50 1 calc PR A -2
H1S3 H 0.0057 -0.1629 -0.2556 0.13(2) Uiso 0.50 1 calc PR A -2
O1S O -0.0525(4) -0.2874(6) -0.2817(4) 0.107(2) Uiso 0.50 1 d P A -2
H1S H -0.0783 -0.2425 -0.2961 0.100 Uiso 0.50 1 calc PR . .
O2G O -0.0576(6) -0.3859(9) 0.2179(5) 0.073(3) Uiso 0.25 1 d P . .
C2G C 0.0000 -0.3592(14) 0.2208(8) 0.107(5) Uiso 0.50 2 d SP . .
C3G C 0.0000 -0.481(2) 0.1737(14) 0.164(8) Uiso 0.50 2 d SP . .
O3G O -0.0665(10) -0.4756(16) 0.1823(11) 0.145(7) Uiso 0.25 1 d P . .

loop_
_atom_site_aniso_label
_atom_site_aniso_U_11
_atom_site_aniso_U_22
_atom_site_aniso_U_33
_atom_site_aniso_U_23
_atom_site_aniso_U_13
_atom_site_aniso_U_12
P1 0.0396(3) 0.0503(4) 0.0404(4) 0.0015(3) -0.0067(3) 0.0026(3)
O1A 0.0344(10) 0.0588(12) 0.0441(11) 0.0050(9) -0.0063(8) -0.0035(9)
O2A 0.0385(10) 0.0424(11) 0.0696(14) 0.0024(10) -0.0005(10) -0.0083(8)
O3A 0.0574(14) 0.0584(13) 0.0610(15) -0.0041(11) -0.0036(10) 0.0101(10)
C1A 0.0306(12) 0.0432(14) 0.0435(15) -0.0043(11) 0.0039(11) -0.0018(10)
C2A 0.0308(12) 0.0383(13) 0.0456(15) -0.0008(11) 0.0050(11) 0.0001(10)
C3A 0.0345(13) 0.0424(15) 0.0481(16) 0.0002(12) 0.0023(12) -0.0077(11)
C4A 0.0338(13) 0.0508(15) 0.0490(16) -0.0050(13) 0.0006(12) -0.0071(12)
C5A 0.0337(13) 0.0470(15) 0.0392(15) 0.0043(12) -0.0029(11) 0.0024(11)
C6A 0.0287(12) 0.0379(13) 0.0403(14) 0.0000(11) 0.0057(10) 0.0003(10)
C7A 0.0311(12) 0.0356(13) 0.0386(14) 0.0017(11) -0.0007(11) 0.0056(10)
C8A 0.0410(14) 0.0455(15) 0.0448(16) -0.0071(12) 0.0015(12) 0.0063(12)
C9A 0.075(2) 0.0446(18) 0.082(3) -0.0126(18) 0.001(2) 0.0041(16)
O2B 0.0365(10) 0.0560(11) 0.0401(11) 0.0058(8) -0.0073(8) -0.0005(8)
C1B 0.0294(16) 0.0281(16) 0.0384(19) 0.0036(14) 0.000 0.000
C2B 0.0330(13) 0.0327(12) 0.0385(15) 0.0017(11) 0.0005(10) 0.0005(10)
C3B 0.0364(14) 0.0394(14) 0.0349(14) 0.0011(11) -0.0045(11) -0.0003(11)
C4B 0.042(2) 0.053(2) 0.033(2) 0.0023(16) 0.000 0.000
O1C 0.0427(10) 0.0359(10) 0.0619(13) -0.0006(9) -0.0003(10) -0.0094(8)
C1C 0.041(2) 0.0320(17) 0.0348(19) 0.0023(15) 0.000 0.000
C2C 0.0404(13) 0.0313(13) 0.0362(14) 0.0068(11) 0.0001(11) -0.0021(10)
C3C 0.0364(13) 0.0370(13) 0.0487(16) -0.0009(12) -0.0020(11) -0.0043(11)
C4C 0.054(2) 0.0288(18) 0.053(2) -0.0065(17) 0.000 0.000
C7C 0.0390(14) 0.0350(13) 0.0427(15) 0.0021(11) 0.0052(11) -0.0020(10)
C8C 0.0525(17) 0.0510(16) 0.0453(16) 0.0040(14) 0.0098(14) 0.0058(13)
C9C 0.088(3) 0.068(2) 0.047(2) 0.0035(16) 0.0031(18) 0.0022(19)
C10C 0.0457(16) 0.0450(16) 0.058(2) -0.0100(14) -0.0041(14) -0.0072(12)
C1D 0.0426(15) 0.0577(18) 0.0459(17) 0.0025(14) -0.0118(13) -0.0035(14)
C2D 0.0597(19) 0.058(2) 0.054(2) 0.0009(15) -0.0107(15) -0.0121(15)
C3D 0.070(2) 0.073(2) 0.053(2) 0.0098(18) -0.0213(17) -0.0215(19)
C4D 0.083(3) 0.091(3) 0.062(3) 0.016(2) -0.035(2) -0.001(2)
C5D 0.097(3) 0.104(4) 0.094(4) -0.012(3) -0.043(3) 0.049(3)
C6D 0.083(3) 0.101(3) 0.056(2) -0.015(2) -0.022(2) 0.042(2)
Cl1R 0.158(2) 0.1451(18) 0.0741(12) -0.0077(12) 0.000 0.000
Cl2R 0.160(2) 0.177(2) 0.140(2) -0.052(2) 0.000 0.000
C1R 0.095(5) 0.143(7) 0.090(5) -0.038(5) 0.000 0.000

loop_
_atom_type_symbol
_atom_type_description
_atom_type_scat_dispersion_real
_atom_type_scat_dispersion_imag
_atom_type_scat_source
C C 0.0033 0.0016 'International Tables Vol C Tables 4.2.6.8 and 6.1.1.4'
H H 0.0000 0.0000 'International Tables Vol C Tables 4.2.6.8 and 6.1.1.4'
O O 0.0106 0.0060 'International Tables Vol C Tables 4.2.6.8 and 6.1.1.4'
P P 0.1023 0.0942 'International Tables Vol C Tables 4.2.6.8 and 6.1.1.4'
Cl Cl 0.1484 0.1585 'International Tables Vol C Tables 4.2.6.8 and 6.1.1.4'

loop_
_geom_angle_atom_site_label_1
_geom_angle_atom_site_label_2
_geom_angle_atom_site_label_3
_geom_angle
_geom_angle_site_symmetry_1
_geom_angle_site_symmetry_3
O3A P1 O1A 113.86(13) . .
O3A P1 O2B 114.33(13) . .
O1A P1 O2B 105.08(12) . .
O3A P1 C1D 117.17(15) . .
O1A P1 C1D 102.30(13) . .
O2B P1 C1D 102.51(13) . .
C5A O1A P1 121.47(17) . .
C3A O2A C10C 116.6(2) . .
C2A C1A C6A 123.8(3) . .
C1A C2A C3A 116.8(3) . .
C1A C2A C7C 123.1(2) . .
C3A C2A C7C 120.0(2) . .
C4A C3A O2A 117.0(2) . .
C4A C3A C2A 121.7(3) . .
O2A C3A C2A 121.4(3) . .
C5A C4A C3A 118.8(3) . .
C4A C5A C6A 123.0(3) . .
C4A C5A O1A 117.1(2) . .
C6A C5A O1A 119.8(2) . .
C5A C6A C1A 116.0(2) . .
C5A C6A C7A 120.7(2) . .
C1A C6A C7A 123.2(2) . .
C6A C7A C2B 109.3(2) . .
C6A C7A C8A 113.4(2) . .
C2B C7A C8A 113.5(2) . .
C9A C8A C7A 111.9(3) . .
C3B O2B P1 122.39(18) . .
C2B C1B C2B 123.9(4) 3 .
C1B C2B C3B 116.4(3) . .
C1B C2B C7A 122.8(3) . .
C3B C2B C7A 120.8(2) . .
C4B C3B C2B 122.1(3) . .
C4B C3B O2B 118.0(2) . .
C2B C3B O2B 119.9(2) . .
C3B C4B C3B 119.1(3) . 3
C3C O1C C10C 116.3(2) . .
C2C C1C C2C 123.0(3) . 3
C1C C2C C3C 117.5(3) . .
C1C C2C C7C 122.0(2) . .
C3C C2C C7C 120.4(2) . .
C4C C3C O1C 117.2(2) . .
C4C C3C C2C 121.4(3) . .
O1C C3C C2C 121.3(2) . .
C3C C4C C3C 119.2(3) 3 .
C2A C7C C2C 108.0(2) . .
C2A C7C C8C 114.1(2) . .
C2C C7C C8C 114.3(2) . .
C9C C8C C7C 112.5(3) . .
O1C C10C O2A 113.5(3) . .
C6D C1D C2D 119.3(3) . .
C6D C1D P1 121.3(3) . .
C2D C1D P1 119.3(3) . .
C3D C2D C1D 120.1(4) . .
C4D C3D C2D 120.3(4) . .
C3D C4D C5D 120.7(4) . .
C4D C5D C6D 119.2(4) . .
C1D C6D C5D 120.4(4) . .
Cl2R C1R Cl1R 112.4(5) . .
C2G O2G O3G 112.6(15) . .
C2G O2G C3G 68.1(11) . .
O3G O2G C3G 44.5(11) . .
O2G C2G O2G 147(2) . 3
O2G C2G C3G 74.7(10) . .
O2G C2G C3G 74.7(10) 3 .
O3G C3G O3G 163(4) . 3
O3G C3G C2G 83.2(16) . .
O3G C3G C2G 83.2(16) 3 .
O3G C3G O2G 46.0(13) . .
O3G C3G O2G 120(2) 3 .
C2G C3G O2G 37.2(6) . .
O3G C3G O2G 120(2) . 3
O3G C3G O2G 46.0(13) 3 3
C2G C3G O2G 37.2(6) . 3
O2G C3G O2G 73.8(12) . 3
C3G O3G O2G 89.5(19) . .

loop_
_geom_bond_atom_site_label_1
_geom_bond_atom_site_label_2
_geom_bond_distance
_geom_bond_site_symmetry_2
P1 O3A 1.453(2) .
P1 O1A 1.590(2) .
P1 O2B 1.595(2) .
P1 C1D 1.773(3) .
O1A C5A 1.416(3) .
O2A C3A 1.397(3) .
O2A C10C 1.419(4) .
C1A C2A 1.391(4) .
C1A C6A 1.394(4) .
C2A C3A 1.399(4) .
C2A C7C 1.517(4) .
C3A C4A 1.378(4) .
C4A C5A 1.380(4) .
C5A C6A 1.389(4) .
C6A C7A 1.524(4) .
C7A C2B 1.524(4) .
C7A C8A 1.534(4) .
C8A C9A 1.514(5) .
O2B C3B 1.410(3) .
C1B C2B 1.386(3) 3
C1B C2B 1.386(3) .
C2B C3B 1.398(4) .
C3B C4B 1.373(3) .
C4B C3B 1.373(3) 3
O1C C3C 1.391(3) .
O1C C10C 1.413(4) .
C1C C2C 1.392(3) .
C1C C2C 1.392(3) 3
C2C C3C 1.393(4) .
C2C C7C 1.518(4) .
C3C C4C 1.390(3) .
C4C C3C 1.390(3) 3
C7C C8C 1.541(4) .
C8C C9C 1.524(5) .
C1D C6D 1.363(5) .
C1D C2D 1.382(5) .
C2D C3D 1.379(5) .
C3D C4D 1.349(6) .
C4D C5D 1.373(7) .
C5D C6D 1.391(5) .
Cl1R C1R 1.796(10) .
Cl2R C1R 1.744(8) .
C1S O1S 1.49(4) .
O2G C2G 1.191(11) .
O2G O3G 1.37(2) .
O2G C3G 1.90(2) .
C2G O2G 1.192(11) 3
C2G C3G 1.83(3) .
C3G O3G 1.33(2) .
C3G O3G 1.33(2) 3
C3G O2G 1.90(2) 3
